data_4111827
loop_
_publ_author_name
'Carsten Pr\"asang'
'Bruno Donnadieu'
'Guy Bertrand'

_publ_contact_author 'Prof G. Bertrand'
_publ_contact_author_address
;
University of California
UCR-CNRS Joint Research Lab
(UMR 2282) 
Department of Chemistry
Riverside, CA 92521 USA 
;
_publ_contact_author_email ' guy.bertrand@ucr.edu '
_publ_contact_author_fax 951-827-4713
_publ_section_title
;
 Stable Planar Six-\p-Electron Six-Membered N-Heterocyclic Carbenes with
 Tunable Electronic Properties
;
_journal_name_full 'Journal of the American Chemical Society'
_journal_page_first 10182
_journal_page_last 10183
_journal_paper_doi 10.1021/ja052987g
_journal_volume 127
_journal_year 2005
_chemical_formula_sum 'C34 H43 B2 N3'
_chemical_formula_weight 515.33
_chemical_name_systematic
;
 ?
;
_space_group_IT_number 61
_symmetry_cell_setting orthorhombic
_symmetry_space_group_name_Hall '-P 2ac 2ab'
_symmetry_space_group_name_H-M 'P b c a'
_atom_sites_solution_hydrogens geom
_atom_sites_solution_primary direct
_atom_sites_solution_secondary difmap
_audit_creation_method SHELXL-97
_cell_angle_alpha 90.00
_cell_angle_beta 90.00
_cell_angle_gamma 90.00
_cell_formula_units_Z 8
_cell_length_a 13.9500(13)
_cell_length_b 19.1510(18)
_cell_length_c 22.413(2)
_cell_measurement_temperature 100(2)
_cell_measurement_theta_max 29.254
_cell_measurement_theta_min 2.556
_cell_volume 5987.8(10)
_computing_cell_refinement 'Bruker SMART'
_computing_data_collection 'Bruker SMART'
_computing_data_reduction 'Bruker SAINT'
_computing_molecular_graphics 'Bruker SHELXTL'
_computing_publication_material 'Bruker SHELXTL'
_computing_structure_refinement 'SHELXL-97 (Sheldrick, 1997)'
_computing_structure_solution 'Bruker SHELXTL'
_diffrn_ambient_temperature 100(2)
_diffrn_measured_fraction_theta_full 1.000
_diffrn_measured_fraction_theta_max 1.000
_diffrn_measurement_device_type 'CCD area detector'
_diffrn_measurement_method 'phi and omega scans'
_diffrn_radiation_monochromator graphite
_diffrn_radiation_source 'fine-focus sealed tube'
_diffrn_radiation_type MoK\a
_diffrn_radiation_wavelength 0.71073
_diffrn_reflns_av_R_equivalents 0.0676
_diffrn_reflns_av_sigmaI/netI 0.0435
_diffrn_reflns_limit_h_max 18
_diffrn_reflns_limit_h_min -18
_diffrn_reflns_limit_k_max 25
_diffrn_reflns_limit_k_min -23
_diffrn_reflns_limit_l_max 29
_diffrn_reflns_limit_l_min -29
_diffrn_reflns_number 55886
_diffrn_reflns_theta_full 28.28
_diffrn_reflns_theta_max 28.28
_diffrn_reflns_theta_min 2.02
_exptl_absorpt_coefficient_mu 0.065
_exptl_absorpt_correction_T_max 0.9954
_exptl_absorpt_correction_T_min 0.9813
_exptl_absorpt_correction_type multi-scan
_exptl_crystal_colour colorless
_exptl_crystal_density_diffrn 1.143
_exptl_crystal_description 'prism frag'
_exptl_crystal_F_000 2224
_exptl_crystal_size_max 0.29
_exptl_crystal_size_mid 0.21
_exptl_crystal_size_min 0.07
_refine_diff_density_max 0.348
_refine_diff_density_min -0.203
_refine_diff_density_rms 0.047
_refine_ls_extinction_method none
_refine_ls_goodness_of_fit_ref 1.021
_refine_ls_hydrogen_treatment constr
_refine_ls_matrix_type full
_refine_ls_number_parameters 355
_refine_ls_number_reflns 7433
_refine_ls_number_restraints 0
_refine_ls_restrained_S_all 1.021
_refine_ls_R_factor_all 0.0814
_refine_ls_R_factor_gt 0.0482
_refine_ls_shift/su_max 0.003
_refine_ls_shift/su_mean 0.001
_refine_ls_structure_factor_coef Fsqd
_refine_ls_weighting_details 'calc w=1/[\s^2^(Fo^2^)+(0.0621P)^2^+1.6299P] where P=(Fo^2^+2Fc^2^)/3'
_refine_ls_weighting_scheme calc
_refine_ls_wR_factor_gt 0.1149
_refine_ls_wR_factor_ref 0.1324
_reflns_number_gt 5050
_reflns_number_total 7433
_reflns_threshold_expression >2sigma(I)
_cod_data_source_file ja052987gsi20050513_053944_3.cif
_cod_data_source_block 5c
_cod_original_sg_symbol_H-M Pbca
_cod_database_code 4111827

loop_
_symmetry_equiv_pos_as_xyz
'x, y, z'
'-x+1/2, -y, z+1/2'
'-x, y+1/2, -z+1/2'
'x+1/2, -y+1/2, -z'
'-x, -y, -z'
'x-1/2, y, -z-1/2'
'x, -y-1/2, z-1/2'
'-x-1/2, y-1/2, z'

loop_
_atom_site_label
_atom_site_type_symbol
_atom_site_fract_x
_atom_site_fract_y
_atom_site_fract_z
_atom_site_U_iso_or_equiv
_atom_site_adp_type
_atom_site_occupancy
_atom_site_symmetry_multiplicity
_atom_site_calc_flag
_atom_site_refinement_flags
N1 N 0.00119(8) 0.16683(6) 0.63353(5) 0.0193(2) Uani 1 1 d .
N2 N -0.00762(8) 0.04067(6) 0.61944(5) 0.0189(2) Uani 1 1 d .
N3 N 0.14112(8) 0.09190(6) 0.61851(5) 0.0203(3) Uani 1 1 d .
B1 B -0.05742(11) 0.10632(8) 0.62612(7) 0.0191(3) Uani 1 1 d .
B2 B 0.10328(11) 0.16144(8) 0.62688(7) 0.0207(3) Uani 1 1 d .
C1 C 0.08936(10) 0.03158(7) 0.61590(6) 0.0215(3) Uani 1 1 d .
C2 C -0.06269(10) -0.02608(7) 0.61897(6) 0.0189(3) Uani 1 1 d .
H2 H -0.1322 -0.0139 0.6227 0.023 Uiso 1 1 calc R
C3 C -0.05009(10) -0.06606(7) 0.56074(6) 0.0229(3) Uani 1 1 d .
H3A H 0.0186 -0.0768 0.5546 0.027 Uiso 1 1 calc R
H3B H -0.0721 -0.0369 0.5270 0.027 Uiso 1 1 calc R
C4 C -0.10764(11) -0.13381(8) 0.56243(7) 0.0285(3) Uani 1 1 d .
H4A H -0.1768 -0.1227 0.5653 0.034 Uiso 1 1 calc R
H4B H -0.0971 -0.1600 0.5249 0.034 Uiso 1 1 calc R
C5 C -0.07858(12) -0.17911(8) 0.61520(8) 0.0324(4) Uani 1 1 d .
H5A H -0.0106 -0.1931 0.6110 0.039 Uiso 1 1 calc R
H5B H -0.1182 -0.2220 0.6158 0.039 Uiso 1 1 calc R
C6 C -0.09190(11) -0.13927(8) 0.67337(7) 0.0295(3) Uani 1 1 d .
H6A H -0.0695 -0.1684 0.7071 0.035 Uiso 1 1 calc R
H6B H -0.1609 -0.1294 0.6795 0.035 Uiso 1 1 calc R
C7 C -0.03629(11) -0.07067(8) 0.67280(6) 0.0249(3) Uani 1 1 d .
H7A H -0.0503 -0.0444 0.7098 0.030 Uiso 1 1 calc R
H7B H 0.0333 -0.0807 0.6719 0.030 Uiso 1 1 calc R
C8 C 0.24693(10) 0.08022(7) 0.61425(6) 0.0212(3) Uani 1 1 d .
H8 H 0.2788 0.1268 0.6177 0.025 Uiso 1 1 calc R
C9 C 0.27425(10) 0.04970(8) 0.55385(6) 0.0244(3) Uani 1 1 d .
H9A H 0.2517 0.0811 0.5217 0.029 Uiso 1 1 calc R
H9B H 0.2424 0.0039 0.5486 0.029 Uiso 1 1 calc R
C10 C 0.38261(10) 0.04051(8) 0.54898(7) 0.0265(3) Uani 1 1 d .
H10A H 0.3985 0.0187 0.5102 0.032 Uiso 1 1 calc R
H10B H 0.4141 0.0868 0.5506 0.032 Uiso 1 1 calc R
C11 C 0.42044(11) -0.00495(8) 0.59926(7) 0.0274(3) Uani 1 1 d .
H11A H 0.4912 -0.0077 0.5966 0.033 Uiso 1 1 calc R
H11B H 0.3945 -0.0528 0.5950 0.033 Uiso 1 1 calc R
C12 C 0.39204(11) 0.02428(9) 0.66000(7) 0.0303(4) Uani 1 1 d .
H12A H 0.4250 0.0694 0.6664 0.036 Uiso 1 1 calc R
H12B H 0.4134 -0.0083 0.6916 0.036 Uiso 1 1 calc R
C13 C 0.28353(10) 0.03516(8) 0.66519(6) 0.0253(3) Uani 1 1 d .
H13A H 0.2508 -0.0107 0.6644 0.030 Uiso 1 1 calc R
H13B H 0.2686 0.0580 0.7037 0.030 Uiso 1 1 calc R
C14 C -0.04241(9) 0.23465(7) 0.64447(6) 0.0192(3) Uani 1 1 d .
C15 C -0.06528(10) 0.25417(7) 0.70291(6) 0.0217(3) Uani 1 1 d .
C16 C -0.10105(10) 0.32099(7) 0.71293(7) 0.0237(3) Uani 1 1 d .
H16 H -0.1156 0.3349 0.7526 0.028 Uiso 1 1 calc R
C17 C -0.11608(10) 0.36798(7) 0.66674(7) 0.0240(3) Uani 1 1 d .
C18 C -0.09644(10) 0.34600(8) 0.60902(7) 0.0236(3) Uani 1 1 d .
H18 H -0.1090 0.3769 0.5768 0.028 Uiso 1 1 calc R
C19 C -0.05902(10) 0.28018(7) 0.59679(6) 0.0218(3) Uani 1 1 d .
C20 C -0.16981(10) 0.11135(7) 0.62148(7) 0.0220(3) Uani 1 1 d .
C21 C -0.22975(11) 0.12705(8) 0.66949(8) 0.0317(4) Uani 1 1 d .
H21 H -0.2025 0.1345 0.7078 0.038 Uiso 1 1 calc R
C22 C -0.32785(12) 0.13201(9) 0.66248(9) 0.0412(4) Uani 1 1 d .
H22 H -0.3673 0.1415 0.6961 0.049 Uiso 1 1 calc R
C23 C -0.36878(12) 0.12327(9) 0.60728(10) 0.0422(5) Uani 1 1 d .
H23 H -0.4361 0.1280 0.6025 0.051 Uiso 1 1 calc R
C24 C -0.31178(12) 0.10763(9) 0.55869(9) 0.0410(4) Uani 1 1 d .
H24 H -0.3397 0.1016 0.5204 0.049 Uiso 1 1 calc R
C25 C -0.21345(11) 0.10082(8) 0.56619(8) 0.0310(4) Uani 1 1 d .
H25 H -0.1749 0.0887 0.5328 0.037 Uiso 1 1 calc R
C26 C 0.16851(9) 0.22828(7) 0.62678(6) 0.0209(3) Uani 1 1 d .
C27 C 0.22500(10) 0.24496(8) 0.57702(7) 0.0260(3) Uani 1 1 d .
H27 H 0.2260 0.2140 0.5439 0.031 Uiso 1 1 calc R
C28 C 0.27918(11) 0.30532(8) 0.57508(7) 0.0299(3) Uani 1 1 d .
H28 H 0.3167 0.3155 0.5408 0.036 Uiso 1 1 calc R
C29 C 0.27915(11) 0.35086(8) 0.62264(8) 0.0291(3) Uani 1 1 d .
H29 H 0.3165 0.3923 0.6212 0.035 Uiso 1 1 calc R
C30 C 0.22443(10) 0.33592(8) 0.67244(7) 0.0276(3) Uani 1 1 d .
H30 H 0.2238 0.3673 0.7053 0.033 Uiso 1 1 calc R
C31 C 0.17049(10) 0.27528(7) 0.67458(7) 0.0238(3) Uani 1 1 d .
H31 H 0.1340 0.2653 0.7093 0.029 Uiso 1 1 calc R
C32 C -0.04973(11) 0.20686(8) 0.75608(7) 0.0287(3) Uani 1 1 d .
H32A H 0.0093 0.2205 0.7767 0.043 Uiso 1 1 calc R
H32B H -0.0443 0.1584 0.7425 0.043 Uiso 1 1 calc R
H32C H -0.1042 0.2111 0.7835 0.043 Uiso 1 1 calc R
C33 C -0.15123(11) 0.44108(8) 0.67947(8) 0.0314(4) Uani 1 1 d .
H33A H -0.0971 0.4703 0.6918 0.047 Uiso 1 1 calc R
H33B H -0.1991 0.4397 0.7115 0.047 Uiso 1 1 calc R
H33C H -0.1803 0.4607 0.6434 0.047 Uiso 1 1 calc R
C34 C -0.03431(12) 0.26029(8) 0.53364(7) 0.0293(3) Uani 1 1 d .
H34A H 0.0345 0.2672 0.5270 0.044 Uiso 1 1 calc R
H34B H -0.0708 0.2896 0.5059 0.044 Uiso 1 1 calc R
H34C H -0.0506 0.2111 0.5270 0.044 Uiso 1 1 calc R

loop_
_atom_site_aniso_label
_atom_site_aniso_U_11
_atom_site_aniso_U_22
_atom_site_aniso_U_33
_atom_site_aniso_U_23
_atom_site_aniso_U_13
_atom_site_aniso_U_12
N1 0.0192(6) 0.0142(6) 0.0245(6) -0.0018(5) -0.0001(5) 0.0012(4)
N2 0.0189(6) 0.0143(6) 0.0236(6) -0.0008(5) -0.0004(4) -0.0001(4)
N3 0.0177(6) 0.0164(6) 0.0267(6) -0.0009(5) 0.0002(5) 0.0002(4)
B1 0.0205(8) 0.0170(7) 0.0198(7) 0.0006(6) 0.0001(6) 0.0002(6)
B2 0.0222(8) 0.0179(8) 0.0219(8) -0.0012(6) -0.0010(6) 0.0003(6)
C1 0.0226(7) 0.0191(7) 0.0227(7) -0.0003(6) -0.0007(5) 0.0007(5)
C2 0.0189(7) 0.0135(6) 0.0243(7) -0.0011(5) 0.0009(5) -0.0011(5)
C3 0.0260(7) 0.0200(7) 0.0227(7) -0.0005(6) -0.0002(6) -0.0018(6)
C4 0.0315(8) 0.0213(8) 0.0326(8) -0.0061(6) -0.0022(6) -0.0040(6)
C5 0.0341(9) 0.0155(7) 0.0477(10) 0.0026(7) -0.0020(7) -0.0021(6)
C6 0.0294(8) 0.0235(8) 0.0356(9) 0.0113(7) 0.0003(7) -0.0012(6)
C7 0.0295(8) 0.0236(8) 0.0216(7) 0.0020(6) 0.0003(6) -0.0007(6)
C8 0.0168(6) 0.0167(7) 0.0300(7) -0.0024(6) -0.0004(5) 0.0007(5)
C9 0.0202(7) 0.0293(8) 0.0237(7) 0.0022(6) -0.0010(5) 0.0029(6)
C10 0.0223(7) 0.0291(8) 0.0282(7) 0.0006(6) 0.0029(6) 0.0023(6)
C11 0.0214(7) 0.0261(8) 0.0347(8) 0.0009(7) -0.0005(6) 0.0056(6)
C12 0.0224(8) 0.0387(9) 0.0299(8) 0.0019(7) -0.0051(6) 0.0052(7)
C13 0.0235(7) 0.0300(8) 0.0225(7) -0.0020(6) -0.0019(6) 0.0026(6)
C14 0.0162(6) 0.0142(6) 0.0270(7) -0.0019(6) -0.0014(5) 0.0000(5)
C15 0.0200(7) 0.0183(7) 0.0267(7) -0.0010(6) -0.0003(5) -0.0007(5)
C16 0.0218(7) 0.0208(7) 0.0283(7) -0.0049(6) 0.0029(6) 0.0006(6)
C17 0.0176(7) 0.0164(7) 0.0380(9) -0.0010(6) 0.0012(6) 0.0003(5)
C18 0.0200(7) 0.0187(7) 0.0321(8) 0.0043(6) -0.0025(6) 0.0000(5)
C19 0.0193(7) 0.0203(7) 0.0257(7) -0.0002(6) -0.0022(5) -0.0019(5)
C20 0.0213(7) 0.0116(6) 0.0330(8) 0.0010(6) 0.0001(6) -0.0014(5)
C21 0.0275(8) 0.0277(8) 0.0398(9) -0.0038(7) 0.0053(7) -0.0013(6)
C22 0.0252(8) 0.0311(9) 0.0674(13) -0.0058(9) 0.0130(8) 0.0003(7)
C23 0.0190(8) 0.0232(8) 0.0844(15) 0.0014(9) -0.0062(8) -0.0002(6)
C24 0.0336(9) 0.0324(9) 0.0570(12) 0.0038(9) -0.0172(8) -0.0036(7)
C25 0.0278(8) 0.0280(8) 0.0370(9) 0.0013(7) -0.0040(7) -0.0019(6)
C26 0.0164(6) 0.0168(7) 0.0294(8) -0.0001(6) -0.0027(5) 0.0011(5)
C27 0.0270(8) 0.0224(7) 0.0286(8) -0.0025(6) 0.0012(6) -0.0010(6)
C28 0.0258(8) 0.0271(8) 0.0367(9) 0.0022(7) 0.0051(6) -0.0020(6)
C29 0.0225(7) 0.0190(7) 0.0458(9) 0.0005(7) -0.0021(6) -0.0032(6)
C30 0.0257(8) 0.0230(8) 0.0342(8) -0.0059(7) -0.0041(6) -0.0014(6)
C31 0.0221(7) 0.0223(7) 0.0270(7) -0.0020(6) -0.0003(6) -0.0001(6)
C32 0.0348(9) 0.0240(8) 0.0272(8) 0.0017(6) -0.0007(6) 0.0021(6)
C33 0.0262(8) 0.0191(8) 0.0490(10) -0.0019(7) 0.0045(7) 0.0033(6)
C34 0.0354(9) 0.0265(8) 0.0259(8) -0.0002(6) -0.0033(6) 0.0005(7)

loop_
_atom_type_symbol
_atom_type_description
_atom_type_scat_dispersion_real
_atom_type_scat_dispersion_imag
_atom_type_scat_source
C C 0.0033 0.0016 'International Tables Vol C Tables 4.2.6.8 and 6.1.1.4'
H H 0.0000 0.0000 'International Tables Vol C Tables 4.2.6.8 and 6.1.1.4'
B B 0.0013 0.0007 'International Tables Vol C Tables 4.2.6.8 and 6.1.1.4'
N N 0.0061 0.0033 'International Tables Vol C Tables 4.2.6.8 and 6.1.1.4'

loop_
_geom_angle_atom_site_label_1
_geom_angle_atom_site_label_2
_geom_angle_atom_site_label_3
_geom_angle
B1 N1 B2 119.85(12)
B1 N1 C14 120.31(11)
B2 N1 C14 119.76(11)
C1 N2 B1 126.38(12)
C1 N2 C2 113.60(11)
B1 N2 C2 119.94(11)
C1 N3 B2 126.37(12)
C1 N3 C8 113.16(11)
B2 N3 C8 120.44(11)
N1 B1 N2 116.30(12)
N1 B1 C20 121.90(12)
N2 B1 C20 121.69(12)
N1 B2 N3 116.24(12)
N1 B2 C26 121.09(12)
N3 B2 C26 122.64(13)
N3 C1 N2 114.45(12)
N2 C2 C7 110.51(11)
N2 C2 C3 112.17(11)
C7 C2 C3 111.65(12)
C2 C3 C4 110.20(12)
C5 C4 C3 111.34(12)
C4 C5 C6 110.32(13)
C5 C6 C7 111.25(12)
C2 C7 C6 111.49(12)
N3 C8 C13 111.62(11)
N3 C8 C9 111.16(11)
C13 C8 C9 111.46(12)
C8 C9 C10 110.84(12)
C11 C10 C9 110.94(12)
C10 C11 C12 111.22(13)
C11 C12 C13 111.99(12)
C8 C13 C12 110.61(12)
C19 C14 C15 120.74(13)
C19 C14 N1 119.80(12)
C15 C14 N1 119.45(12)
C16 C15 C14 118.58(13)
C16 C15 C32 118.36(13)
C14 C15 C32 123.02(13)
C17 C16 C15 122.02(14)
C16 C17 C18 117.97(13)
C16 C17 C33 120.61(14)
C18 C17 C33 121.41(14)
C17 C18 C19 122.16(13)
C18 C19 C14 118.45(13)
C18 C19 C34 120.00(13)
C14 C19 C34 121.51(13)
C25 C20 C21 117.03(14)
C25 C20 B1 118.97(13)
C21 C20 B1 123.99(14)
C22 C21 C20 121.40(16)
C23 C22 C21 120.42(17)
C22 C23 C24 119.83(16)
C23 C24 C25 119.59(17)
C24 C25 C20 121.67(16)
C31 C26 C27 116.82(13)
C31 C26 B2 122.31(13)
C27 C26 B2 120.82(13)
C28 C27 C26 121.53(14)
C29 C28 C27 120.34(15)
C28 C29 C30 119.61(14)
C29 C30 C31 120.11(14)
C30 C31 C26 121.57(14)

loop_
_geom_bond_atom_site_label_1
_geom_bond_atom_site_label_2
_geom_bond_distance
N1 B1 1.4278(19)
N1 B2 1.4356(19)
N1 C14 1.4551(17)
N2 C1 1.3664(18)
N2 B1 1.4442(19)
N2 C2 1.4915(17)
N3 C1 1.3635(18)
N3 B2 1.4449(19)
N3 C8 1.4960(18)
B1 C20 1.574(2)
B2 C26 1.571(2)
C2 C7 1.5233(19)
C2 C3 1.5234(19)
C3 C4 1.526(2)
C4 C5 1.522(2)
C5 C6 1.522(2)
C6 C7 1.526(2)
C8 C13 1.520(2)
C8 C9 1.5230(19)
C9 C10 1.5258(19)
C10 C11 1.519(2)
C11 C12 1.524(2)
C12 C13 1.532(2)
C14 C19 1.399(2)
C14 C15 1.3989(19)
C15 C16 1.392(2)
C15 C32 1.513(2)
C16 C17 1.387(2)
C17 C18 1.388(2)
C17 C33 1.511(2)
C18 C19 1.392(2)
C19 C34 1.506(2)
C20 C25 1.395(2)
C20 C21 1.395(2)
C21 C22 1.381(2)
C22 C23 1.373(3)
C23 C24 1.381(3)
C24 C25 1.388(2)
C26 C31 1.399(2)
C26 C27 1.402(2)
C27 C28 1.382(2)
C28 C29 1.377(2)
C29 C30 1.382(2)
C30 C31 1.385(2)
